data_7104814
loop_
_publ_author_name
'Bell, Z\"oe R.'
'Harding, Lindsay P.'
'Ward, Michael D.'

_publ_section_title
;
 Self-assembly of a molecular M8L12 cube having S6 symmetry
;
_journal_coden_ASTM CHCOFS
_journal_issue 19
_journal_name_full
;
 Chemical Communications (Cambridge, United Kingdom)
;
_journal_page_first 2432
_journal_page_last 2433
_journal_paper_doi 10.1039/b307172n
_journal_year 2003
_chemical_formula_moiety 'C138 H117 Cl8 N42 O33.5 Zn4'
_chemical_formula_sum 'C138 H117 Cl7.5 N42 O30.25 Zn4'
_chemical_formula_weight 3444.81
_space_group_IT_number 11
_symmetry_cell_setting monoclinic
_symmetry_space_group_name_Hall '-P 2yb'
_symmetry_space_group_name_H-M 'P 1 21/m 1'
_atom_sites_solution_hydrogens geom
_atom_sites_solution_primary direct
_atom_sites_solution_secondary difmap
_audit_creation_method SHELXL-97
_cell_angle_alpha 90.00
_cell_angle_beta 115.942(18)
_cell_angle_gamma 90.00
_cell_formula_units_Z 4
_cell_length_a 20.537(9)
_cell_length_b 46.147(12)
_cell_length_c 21.106(6)
_cell_measurement_reflns_used 114
_cell_measurement_temperature 173(2)
_cell_measurement_theta_max 1
_cell_measurement_theta_min 0.614436
_cell_volume 17987(10)
_computing_cell_refinement 'Bruker SAINT (Bruker, 1998)'
_computing_data_collection 'Bruker SMART (Bruker, 1998)'
_computing_data_reduction 'Bruker SHELXTL (Bruker, 1998)'
_computing_molecular_graphics 'Bruker SHELXTL (Bruker, 1998)'
_computing_publication_material 'Bruker SHELXTL (Bruker, 1998)'
_computing_structure_refinement 'Bruker SHELXTL (Bruker, 1998)'
_computing_structure_solution 'Bruker SHELXTL (Bruker, 1998)'
_diffrn_ambient_temperature 173(2)
_diffrn_measured_fraction_theta_full 0.999
_diffrn_measured_fraction_theta_max 0.999
_diffrn_measurement_device_type 'CCD area detector'
_diffrn_measurement_method '\w rotation with narrow frames'
_diffrn_radiation_monochromator graphite
_diffrn_radiation_source 'fine-focus sealed tube'
_diffrn_radiation_type MoK\a
_diffrn_radiation_wavelength 0.71073
_diffrn_reflns_av_R_equivalents 0.2567
_diffrn_reflns_av_sigmaI/netI 0.3000
_diffrn_reflns_limit_h_max 22
_diffrn_reflns_limit_h_min -16
_diffrn_reflns_limit_k_max 49
_diffrn_reflns_limit_k_min -41
_diffrn_reflns_limit_l_max 22
_diffrn_reflns_limit_l_min -22
_diffrn_reflns_number 78697
_diffrn_reflns_theta_full 22.50
_diffrn_reflns_theta_max 22.50
_diffrn_reflns_theta_min 1.16
_diffrn_standards_decay_% 0
_diffrn_standards_number 0
_exptl_absorpt_coefficient_mu 0.711
_exptl_absorpt_correction_T_max 1
_exptl_absorpt_correction_T_min 0.614436
_exptl_absorpt_correction_type multi-scan
_exptl_absorpt_process_details 'SADABS (sheldrick, 1996)'
_exptl_crystal_colour colourless
_exptl_crystal_density_diffrn 1.272
_exptl_crystal_density_method 'not measured'
_exptl_crystal_description block
_exptl_crystal_F_000 7052
_exptl_crystal_size_max 0.5
_exptl_crystal_size_mid 0.25
_exptl_crystal_size_min 0.1
_refine_diff_density_max 2.027
_refine_diff_density_min -0.899
_refine_diff_density_rms 0.285
_refine_ls_extinction_coef 0.0105(5)
_refine_ls_extinction_expression Fc^*^=kFc[1+0.001xFc^2^\l^3^/sin(2\q)]^-1/4^
_refine_ls_extinction_method SHELXL
_refine_ls_goodness_of_fit_ref 1.142
_refine_ls_hydrogen_treatment mixed
_refine_ls_matrix_type fullcycle
_refine_ls_number_parameters 1892
_refine_ls_number_reflns 23850
_refine_ls_number_restraints 12
_refine_ls_restrained_S_all 1.142
_refine_ls_R_factor_all 0.2960
_refine_ls_R_factor_gt 0.1471
_refine_ls_shift/su_max 0.053
_refine_ls_shift/su_mean 0.005
_refine_ls_structure_factor_coef Fsqd
_refine_ls_weighting_details 'calc w=1/[\s^2^(Fo^2^)+(0.2000P)^2^+0.0000P] where P=(Fo^2^+2Fc^2^)/3'
_refine_ls_weighting_scheme calc
_refine_ls_wR_factor_gt 0.3539
_refine_ls_wR_factor_ref 0.4408
_reflns_number_gt 8528
_reflns_number_total 23850
_reflns_threshold_expression >2sigma(I)
_cod_data_source_file b307172n.txt
_cod_data_source_block copynew
_cod_depositor_comments
;
The following automatic conversions were performed:
'_symmetry_cell_setting' value 'Monoclinic' changed to 'monoclinic'
according to '/home/saulius/struct/CIF-dictionaries/cif_core.dic'
dictionary named 'cif_core.dic' version 2.4.1 from 2010-06-29.

Automatic conversion script
Id: cif_fix_enum 1527 2010-12-29 10:47:43Z saulius 
;
_cod_original_sg_symbol_H-M P2(1)/m
_cod_original_formula_sum 'C138 H117 Cl7.50 N42 O30.25 Zn4'
_cod_database_code 7104814

loop_
_symmetry_equiv_pos_as_xyz
'x, y, z'
'-x, y+1/2, -z'
'-x, -y, -z'
'x, -y-1/2, z'

loop_
_atom_site_label
_atom_site_type_symbol
_atom_site_fract_x
_atom_site_fract_y
_atom_site_fract_z
_atom_site_U_iso_or_equiv
_atom_site_adp_type
_atom_site_occupancy
_atom_site_symmetry_multiplicity
_atom_site_calc_flag
_atom_site_refinement_flags
_atom_site_disorder_assembly
_atom_site_disorder_group
Zn1 Zn 0.67784(11) 0.08157(5) 0.27895(10) 0.0485(6) Uani 1 1 d . . .
Zn2 Zn 0.80570(11) 0.09671(5) 0.79992(10) 0.0464(6) Uani 1 1 d . . .
Zn3 Zn 0.80581(11) -0.11788(5) 0.71880(11) 0.0520(7) Uani 1 1 d . . .
Zn4 Zn 0.67605(12) -0.12942(5) 0.21659(11) 0.0530(7) Uani 1 1 d . . .
N111 N 0.7547(9) -0.1624(4) 0.2651(10) 0.077(6) Uani 1 1 d . . .
N121 N 0.7578(8) -0.1073(4) 0.3097(7) 0.052(4) Uani 1 1 d . . .
N122 N 0.7749(8) -0.0811(3) 0.3408(8) 0.046(4) Uani 1 1 d . . .
N131 N 0.6822(8) -0.0192(3) 0.2307(7) 0.057(4) Uani 1 1 d . . .
N141 N 0.6712(8) 0.0683(3) 0.1768(7) 0.058(4) Uani 1 1 d . . .
N142 N 0.6426(9) 0.0469(3) 0.1294(8) 0.059(4) Uani 1 1 d . . .
N151 N 0.7315(8) 0.1159(3) 0.2484(8) 0.060(5) Uani 1 1 d . . .
N211 N 0.6050(10) -0.1583(4) 0.1383(8) 0.077(6) Uani 1 1 d . . .
N221 N 0.6083(8) -0.1460(3) 0.2614(6) 0.050(4) Uani 1 1 d . . .
N222 N 0.6004(7) -0.1456(3) 0.3229(7) 0.045(4) Uani 1 1 d . . .
N231 N 0.7596(8) -0.1226(3) 0.4777(7) 0.051(4) Uani 1 1 d . . .
N241 N 0.8917(9) -0.1303(4) 0.6873(8) 0.067(5) Uani 1 1 d . . .
N242 N 0.9194(9) -0.1207(4) 0.6447(7) 0.068(5) Uani 1 1 d . . .
N251 N 0.8690(9) -0.1493(4) 0.7981(7) 0.069(5) Uani 1 1 d . . .
N311 N 0.7858(7) 0.0779(3) 0.8816(7) 0.050(4) Uani 1 1 d . . .
N321 N 0.7001(7) 0.0764(3) 0.7426(6) 0.040(4) Uani 1 1 d . . .
N322 N 0.6489(7) 0.0698(3) 0.6766(7) 0.051(4) Uani 1 1 d . . .
N331 N 0.7154(8) 0.0878(3) 0.5449(7) 0.048(4) Uani 1 1 d . . .
N341 N 0.6777(8) 0.1093(3) 0.3605(7) 0.048(4) Uani 1 1 d . . .
N342 N 0.7187(8) 0.1166(3) 0.4299(7) 0.050(4) Uani 1 1 d . . .
N351 N 0.5803(7) 0.1057(3) 0.2283(6) 0.045(4) Uani 1 1 d . . .
N411 N 0.8265(8) 0.1134(3) 0.7142(7) 0.055(4) Uani 1 1 d . . .
N421 N 0.8675(8) 0.0610(4) 0.7812(7) 0.054(4) Uani 1 1 d . . .
N422 N 0.8974(8) 0.0355(3) 0.8048(7) 0.056(4) Uani 1 1 d . . .
N431 N 0.8082(8) -0.0119(3) 0.7457(7) 0.051(4) Uani 1 1 d . . .
N441 N 0.7315(7) -0.0941(3) 0.6302(7) 0.049(4) Uani 1 1 d . . .
N442 N 0.7095(8) -0.0667(4) 0.6106(7) 0.059(5) Uani 1 1 d . . .
N451 N 0.7360(8) -0.1504(4) 0.6524(8) 0.059(4) Uani 1 1 d . . .
N511 N 0.7262(11) -0.1136(4) 0.1556(9) 0.078(6) Uani 1 1 d . . .
N521 N 0.6098(9) -0.0915(3) 0.1653(7) 0.063(5) Uani 1 1 d . . .
N522 N 0.5511(9) -0.0765(4) 0.1602(9) 0.067(5) Uiso 1 1 d . . .
N611 N 0.7727(8) 0.0559(3) 0.3310(7) 0.052(4) Uani 1 1 d . . .
N621 N 0.6413(8) 0.0439(3) 0.3185(7) 0.046(4) Uani 1 1 d . . .
N622 N 0.5845(8) 0.0341(4) 0.3282(8) 0.066(5) Uani 1 1 d . . .
N711 N 0.9107(9) 0.1142(4) 0.8732(7) 0.057(4) Uani 1 1 d . . .
N721 N 0.7796(8) 0.1396(3) 0.8187(8) 0.053(4) Uani 1 1 d . . .
N722 N 0.7213(9) 0.1589(4) 0.7919(9) 0.076(5) Uani 1 1 d . . .
N731 N 0.5696(8) 0.1162(4) 0.7865(9) 0.069(5) Uani 1 1 d . . .
N811 N 0.8765(8) -0.0841(3) 0.7834(7) 0.048(4) Uani 1 1 d . . .
N821 N 0.7559(7) -0.1058(3) 0.7857(7) 0.048(4) Uani 1 1 d . . .
N822 N 0.6993(8) -0.1135(3) 0.8001(7) 0.055(4) Uani 1 1 d . . .
N831 N 0.5610(7) -0.0895(3) 0.7248(7) 0.052(4) Uani 1 1 d . . .
C112 C 0.8124(14) -0.1549(5) 0.3199(13) 0.087(8) Uani 1 1 d . . .
C113 C 0.8764(17) -0.1733(6) 0.3641(17) 0.128(11) Uani 1 1 d . . .
H113 H 0.9183 -0.1669 0.4021 0.153 Uiso 1 1 calc R . .
C114 C 0.864(2) -0.1986(10) 0.341(2) 0.21(2) Uani 1 1 d U . .
H114 H 0.8966 -0.2123 0.3698 0.249 Uiso 1 1 calc R . .
C115 C 0.804(2) -0.2107(7) 0.275(2) 0.199(19) Uani 1 1 d . . .
H115 H 0.8036 -0.2296 0.2592 0.239 Uiso 1 1 calc R . .
C116 C 0.7458(18) -0.1888(6) 0.238(2) 0.148(14) Uani 1 1 d . . .
H116 H 0.7047 -0.1936 0.1975 0.177 Uiso 1 1 calc R . .
C122 C 0.7266(10) -0.0573(4) 0.3165(9) 0.051(5) Uani 1 1 d . . .
H12A H 0.7332 -0.0453 0.3566 0.062 Uiso 1 1 calc R . .
H12B H 0.6774 -0.0646 0.2964 0.062 Uiso 1 1 calc R . .
C123 C 0.8410(11) -0.0803(5) 0.3925(10) 0.071(7) Uani 1 1 d . . .
H12C H 0.8619 -0.0643 0.4207 0.085 Uiso 1 1 calc R . .
C124 C 0.8741(11) -0.1062(5) 0.3987(9) 0.076(7) Uani 1 1 d . . .
H124 H 0.9209 -0.1115 0.4299 0.091 Uiso 1 1 calc R . .
C125 C 0.8168(11) -0.1241(5) 0.3430(10) 0.067(6) Uani 1 1 d . . .
C132 C 0.7358(9) -0.0384(4) 0.2619(8) 0.042(5) Uani 1 1 d . . .
C133 C 0.7979(11) -0.0394(4) 0.2490(9) 0.059(6) Uani 1 1 d . . .
H13B H 0.8343 -0.0529 0.2720 0.071 Uiso 1 1 calc R . .
C134 C 0.8037(11) -0.0203(4) 0.2026(10) 0.061(6) Uani 1 1 d . . .
H13C H 0.8439 -0.0204 0.1932 0.074 Uiso 1 1 calc R . .
C135 C 0.7469(11) -0.0002(4) 0.1692(10) 0.063(6) Uani 1 1 d . . .
H13D H 0.7499 0.0133 0.1379 0.075 Uiso 1 1 calc R . .
C136 C 0.6893(11) -0.0003(4) 0.1822(9) 0.063(6) Uani 1 1 d . . .
C142 C 0.6247(10) 0.0200(4) 0.1505(10) 0.068(6) Uani 1 1 d . . .
H14A H 0.5867 0.0107 0.1099 0.082 Uiso 1 1 calc R . .
H14B H 0.6061 0.0235 0.1849 0.082 Uiso 1 1 calc R . .
C144 C 0.6723(12) 0.0794(5) 0.0737(9) 0.080(7) Uani 1 1 d . . .
H14C H 0.6790 0.0897 0.0391 0.095 Uiso 1 1 calc R . .
C145 C 0.6921(10) 0.0892(4) 0.1446(10) 0.057(6) Uani 1 1 d . . .
C147 C 0.6431(11) 0.0536(4) 0.0663(10) 0.063(6) Uani 1 1 d . . .
H14D H 0.6261 0.0421 0.0261 0.075 Uiso 1 1 calc R . .
C152 C 0.7237(10) 0.1154(4) 0.1829(9) 0.057(5) Uani 1 1 d . . .
C153 C 0.7495(15) 0.1370(5) 0.1564(13) 0.099(9) Uani 1 1 d . . .
H15A H 0.7419 0.1360 0.1096 0.119 Uiso 1 1 calc R . .
C154 C 0.7853(14) 0.1597(7) 0.1955(15) 0.115(10) Uani 1 1 d . . .
H15B H 0.8054 0.1736 0.1771 0.138 Uiso 1 1 calc R . .
C155 C 0.7925(13) 0.1626(5) 0.2638(15) 0.106(9) Uani 1 1 d . . .
H15C H 0.8152 0.1784 0.2922 0.127 Uiso 1 1 calc R . .
C156 C 0.7619(11) 0.1391(5) 0.2874(10) 0.071(6) Uani 1 1 d . . .
H15D H 0.7636 0.1402 0.3321 0.085 Uiso 1 1 calc R . .
C212 C 0.5602(12) -0.1737(5) 0.1522(10) 0.073(7) Uani 1 1 d . . .
C213 C 0.5071(14) -0.1910(4) 0.1060(10) 0.081(7) Uani 1 1 d . . .
H21A H 0.4750 -0.2004 0.1194 0.098 Uiso 1 1 calc R . .
C214 C 0.5016(15) -0.1944(5) 0.0376(13) 0.107(9) Uani 1 1 d . . .
H21B H 0.4655 -0.2059 0.0042 0.129 Uiso 1 1 calc R . .
C215 C 0.5532(14) -0.1798(5) 0.0215(11) 0.096(8) Uani 1 1 d . . .
H21C H 0.5531 -0.1818 -0.0224 0.115 Uiso 1 1 calc R . .
C216 C 0.6039(15) -0.1623(5) 0.0730(12) 0.104(9) Uani 1 1 d . . .
H21D H 0.6386 -0.1530 0.0632 0.124 Uiso 1 1 calc R . .
C222 C 0.6442(10) -0.1283(4) 0.3793(9) 0.051(5) Uani 1 1 d . . .
H22A H 0.6168 -0.1230 0.4050 0.061 Uiso 1 1 calc R . .
H22B H 0.6546 -0.1106 0.3606 0.061 Uiso 1 1 calc R . .
C223 C 0.5515(10) -0.1657(4) 0.3204(9) 0.049(5) Uani 1 1 d . . .
H22C H 0.5378 -0.1693 0.3562 0.059 Uiso 1 1 calc R . .
C224 C 0.5258(10) -0.1797(4) 0.2589(9) 0.051(5) Uani 1 1 d . . .
H22D H 0.4907 -0.1941 0.2437 0.061 Uiso 1 1 calc R . .
C225 C 0.5614(10) -0.1686(4) 0.2228(9) 0.055(5) Uani 1 1 d . . .
C232 C 0.7141(10) -0.1409(4) 0.4303(9) 0.047(5) Uani 1 1 d . . .
C233 C 0.7297(11) -0.1702(4) 0.4315(9) 0.063(6) Uani 1 1 d . . .
H23B H 0.6966 -0.1830 0.3994 0.076 Uiso 1 1 calc R . .
C234 C 0.7937(14) -0.1796(5) 0.4802(12) 0.092(8) Uani 1 1 d . . .
H23C H 0.8083 -0.1987 0.4814 0.111 Uiso 1 1 calc R . .
C235 C 0.8399(12) -0.1582(6) 0.5319(10) 0.089(8) Uani 1 1 d . . .
H23D H 0.8827 -0.1642 0.5691 0.107 Uiso 1 1 calc R . .
C236 C 0.8217(11) -0.1308(4) 0.5263(10) 0.058(6) Uani 1 1 d . . .
C242 C 0.8730(11) -0.1092(5) 0.5772(9) 0.069(6) Uani 1 1 d . . .
H24A H 0.9028 -0.1010 0.5565 0.083 Uiso 1 1 calc R . .
H24B H 0.8449 -0.0935 0.5835 0.083 Uiso 1 1 calc R . .
C243 C 0.9880(12) -0.1291(7) 0.6654(12) 0.116(11) Uani 1 1 d . . .
H24C H 1.0177 -0.1256 0.6434 0.139 Uiso 1 1 calc R . .
C244 C 1.0047(12) -0.1445(7) 0.7277(13) 0.121(11) Uani 1 1 d . . .
H24D H 1.0486 -0.1533 0.7559 0.146 Uiso 1 1 calc R . .
C245 C 0.9452(12) -0.1442(6) 0.7395(11) 0.087(8) Uani 1 1 d . . .
C252 C 0.9316(13) -0.1580(7) 0.7952(10) 0.108(10) Uani 1 1 d . . .
C253 C 0.9813(19) -0.1774(8) 0.8411(15) 0.164(17) Uani 1 1 d . . .
H253 H 1.0253 -0.1817 0.8406 0.197 Uiso 1 1 calc R . .
C254 C 0.958(2) -0.1901(8) 0.8892(18) 0.19(2) Uani 1 1 d . . .
H25C H 0.9876 -0.2038 0.9210 0.225 Uiso 1 1 calc R . .
C255 C 0.8928(18) -0.1828(5) 0.8905(12) 0.123(12) Uani 1 1 d . . .
H25D H 0.8786 -0.1921 0.9214 0.147 Uiso 1 1 calc R . .
C256 C 0.8498(14) -0.1618(4) 0.8463(10) 0.085(8) Uani 1 1 d . . .
H25E H 0.8077 -0.1561 0.8489 0.102 Uiso 1 1 calc R . .
C312 C 0.7266(9) 0.0611(4) 0.8621(9) 0.050(5) Uani 1 1 d . . .
C313 C 0.7106(10) 0.0461(4) 0.9082(9) 0.054(5) Uani 1 1 d . . .
H31A H 0.6688 0.0350 0.8941 0.065 Uiso 1 1 calc R . .
C314 C 0.7615(11) 0.0484(5) 0.9789(9) 0.067(6) Uani 1 1 d . . .
H31B H 0.7555 0.0369 1.0123 0.080 Uiso 1 1 calc R . .
C315 C 0.8174(10) 0.0661(4) 0.9999(9) 0.061(6) Uani 1 1 d . . .
H31C H 0.8471 0.0690 1.0476 0.073 Uiso 1 1 calc R . .
C316 C 0.8300(11) 0.0798(4) 0.9508(9) 0.064(6) Uani 1 1 d . . .
H31D H 0.8713 0.0913 0.9651 0.077 Uiso 1 1 calc R . .
C322 C 0.6490(10) 0.0843(4) 0.6154(9) 0.058(6) Uani 1 1 d . . .
H32A H 0.6607 0.1046 0.6264 0.070 Uiso 1 1 calc R . .
H32B H 0.6008 0.0832 0.5767 0.070 Uiso 1 1 calc R . .
C323 C 0.6000(10) 0.0496(4) 0.6745(11) 0.058(6) Uani 1 1 d . . .
H32C H 0.5611 0.0425 0.6348 0.070 Uiso 1 1 calc R . .
C324 C 0.6207(9) 0.0418(4) 0.7452(9) 0.054(5) Uani 1 1 d . . .
H324 H 0.6002 0.0276 0.7622 0.065 Uiso 1 1 calc R . .
C325 C 0.6826(9) 0.0613(3) 0.7867(9) 0.042(5) Uani 1 1 d . . .
C332 C 0.7023(9) 0.0712(4) 0.5923(8) 0.050(5) Uani 1 1 d . . .
C333 C 0.7399(10) 0.0450(4) 0.6156(8) 0.054(5) Uani 1 1 d . . .
H33B H 0.7303 0.0334 0.6466 0.065 Uiso 1 1 calc R . .
C334 C 0.7890(10) 0.0363(4) 0.5946(9) 0.058(6) Uani 1 1 d . . .
H33C H 0.8157 0.0194 0.6125 0.070 Uiso 1 1 calc R . .
C335 C 0.7988(11) 0.0527(4) 0.5458(10) 0.065(6) Uani 1 1 d . . .
H33D H 0.8308 0.0465 0.5282 0.077 Uiso 1 1 calc R . .
C336 C 0.7620(10) 0.0786(4) 0.5222(8) 0.050(5) Uani 1 1 d . . .
C342 C 0.7793(11) 0.0977(4) 0.4751(9) 0.064(6) Uani 1 1 d . . .
H34A H 0.8205 0.1097 0.5037 0.077 Uiso 1 1 calc R . .
H34B H 0.7933 0.0857 0.4453 0.077 Uiso 1 1 calc R . .
C343 C 0.6990(13) 0.1411(4) 0.4513(12) 0.075(7) Uani 1 1 d . . .
H34C H 0.7201 0.1493 0.4961 0.091 Uiso 1 1 calc R . .
C344 C 0.6390(12) 0.1519(4) 0.3909(10) 0.069(6) Uani 1 1 d . . .
H344 H 0.6111 0.1682 0.3876 0.083 Uiso 1 1 calc R . .
C345 C 0.6314(10) 0.1320(4) 0.3368(10) 0.061(6) Uani 1 1 d . . .
C352 C 0.5770(10) 0.1298(4) 0.2615(8) 0.052(5) Uani 1 1 d . . .
C353 C 0.5248(12) 0.1519(4) 0.2326(12) 0.075(7) Uani 1 1 d . . .
H353 H 0.5238 0.1683 0.2578 0.090 Uiso 1 1 calc R . .
C355 C 0.4740(10) 0.1231(5) 0.1248(10) 0.064(6) Uani 1 1 d . . .
H35C H 0.4395 0.1199 0.0788 0.077 Uiso 1 1 calc R . .
C354 C 0.4739(12) 0.1470(5) 0.1615(11) 0.085(8) Uani 1 1 d . . .
H35D H 0.4386 0.1610 0.1391 0.103 Uiso 1 1 calc R . .
C356 C 0.5318(11) 0.1028(4) 0.1623(11) 0.065(6) Uani 1 1 d . . .
H35E H 0.5350 0.0864 0.1381 0.078 Uiso 1 1 calc R . .
C412 C 0.8761(10) 0.0986(5) 0.7035(9) 0.063(6) Uani 1 1 d . . .
C413 C 0.9071(12) 0.1119(5) 0.6639(9) 0.080(8) Uani 1 1 d . . .
H41A H 0.9447 0.1026 0.6589 0.097 Uiso 1 1 calc R . .
C414 C 0.8838(15) 0.1382(5) 0.6321(10) 0.095(10) Uani 1 1 d . . .
H41B H 0.9032 0.1466 0.6041 0.115 Uiso 1 1 calc R . .
C415 C 0.8330(14) 0.1509(6) 0.6433(11) 0.091(9) Uani 1 1 d . . .
H41C H 0.8164 0.1689 0.6229 0.109 Uiso 1 1 calc R . .
C416 C 0.8041(11) 0.1393(4) 0.6824(9) 0.062(6) Uani 1 1 d . . .
H41D H 0.7675 0.1492 0.6881 0.074 Uiso 1 1 calc R . .
C422 C 0.8721(10) 0.0182(4) 0.8483(9) 0.060(6) Uani 1 1 d . . .
H42A H 0.8567 0.0314 0.8750 0.072 Uiso 1 1 calc R . .
H42B H 0.9126 0.0071 0.8817 0.072 Uiso 1 1 calc R . .
C423 C 0.9447(11) 0.0294(6) 0.7758(11) 0.092(9) Uani 1 1 d . . .
H42C H 0.9737 0.0130 0.7855 0.110 Uiso 1 1 calc R . .
C424 C 0.9426(12) 0.0499(5) 0.7334(11) 0.080(8) Uani 1 1 d . . .
H42D H 0.9672 0.0502 0.7054 0.096 Uiso 1 1 calc R . .
C425 C 0.8971(10) 0.0715(5) 0.7368(9) 0.061(6) Uani 1 1 d . . .
C432 C 0.8097(11) -0.0026(4) 0.8070(9) 0.061(6) Uani 1 1 d . . .
C433 C 0.7610(10) -0.0107(4) 0.8323(10) 0.055(6) Uani 1 1 d . . .
H43B H 0.7655 -0.0043 0.8758 0.066 Uiso 1 1 calc R . .
C434 C 0.7067(11) -0.0282(4) 0.7917(9) 0.062(6) Uani 1 1 d . . .
H43C H 0.6713 -0.0332 0.8060 0.074 Uiso 1 1 calc R . .
C435 C 0.7024(10) -0.0392(4) 0.7285(9) 0.055(5) Uani 1 1 d . . .
H43D H 0.6659 -0.0519 0.7010 0.066 Uiso 1 1 calc R . .
C436 C 0.7536(10) -0.0304(4) 0.7088(8) 0.044(5) Uani 1 1 d . . .
C442 C 0.7569(11) -0.0420(4) 0.6425(9) 0.067(6) Uani 1 1 d . . .
H44A H 0.7440 -0.0265 0.6081 0.080 Uiso 1 1 calc R . .
H44B H 0.8063 -0.0477 0.6543 0.080 Uiso 1 1 calc R . .
C443 C 0.6407(10) -0.0659(5) 0.5526(10) 0.076(7) Uani 1 1 d . . .
H44C H 0.6156 -0.0495 0.5292 0.091 Uiso 1 1 calc R . .
C444 C 0.6186(11) -0.0929(5) 0.5380(11) 0.066(6) Uani 1 1 d . . .
H44D H 0.5745 -0.0992 0.5031 0.079 Uiso 1 1 calc R . .
C445 C 0.6737(9) -0.1099(4) 0.5845(9) 0.049(5) Uani 1 1 d . . .
C452 C 0.6797(10) -0.1407(4) 0.5936(10) 0.057(5) Uani 1 1 d U . .
C453 C 0.6293(12) -0.1595(5) 0.5419(10) 0.072(7) Uani 1 1 d . . .
H45A H 0.5917 -0.1517 0.5021 0.087 Uiso 1 1 calc R . .
C454 C 0.6358(15) -0.1893(6) 0.5499(12) 0.103(10) Uani 1 1 d . . .
H45B H 0.6040 -0.2022 0.5170 0.124 Uiso 1 1 calc R . .
C455 C 0.6943(14) -0.1983(5) 0.6120(14) 0.101(9) Uani 1 1 d . . .
H45C H 0.7024 -0.2180 0.6215 0.121 Uiso 1 1 calc R . .
C456 C 0.7412(12) -0.1780(5) 0.6604(12) 0.077(7) Uani 1 1 d . . .
H45D H 0.7788 -0.1852 0.7011 0.093 Uiso 1 1 calc R . .
C512 C 0.6977(13) -0.0901(4) 0.1143(10) 0.070(7) Uani 1 1 d . . .
C513 C 0.7278(16) -0.0759(5) 0.0756(11) 0.104(11) Uani 1 1 d . . .
H51A H 0.7031 -0.0608 0.0452 0.125 Uiso 1 1 calc R . .
C514 C 0.7971(19) -0.0847(7) 0.0833(16) 0.136(15) Uani 1 1 d . . .
H51B H 0.8200 -0.0746 0.0605 0.163 Uiso 1 1 calc R . .
C515 C 0.8310(19) -0.1089(8) 0.1257(17) 0.156(17) Uani 1 1 d . . .
H515 H 0.8758 -0.1159 0.1318 0.188 Uiso 1 1 calc R . .
C516 C 0.7890(18) -0.1221(5) 0.1595(14) 0.120(12) Uani 1 1 d . . .
H51E H 0.8093 -0.1384 0.1870 0.144 Uiso 1 1 calc R . .
C523 C 0.5314(14) -0.0554(4) 0.1069(11) 0.091(9) Uani 1 1 d . . .
H523 H 0.4923 -0.0427 0.0917 0.109 Uiso 1 1 calc R . .
C524 C 0.5828(15) -0.0576(5) 0.0822(12) 0.099(10) Uani 1 1 d . . .
H52C H 0.5857 -0.0460 0.0476 0.119 Uiso 1 1 calc R . .
C525 C 0.6295(14) -0.0799(5) 0.1167(10) 0.082(8) Uani 1 1 d . . .
C612 C 0.7675(10) 0.0330(4) 0.3643(8) 0.046(5) Uani 1 1 d . . .
C613 C 0.8239(9) 0.0143(4) 0.3995(9) 0.051(5) Uani 1 1 d . . .
H61A H 0.8197 -0.0010 0.4262 0.061 Uiso 1 1 calc R . .
C614 C 0.8860(12) 0.0193(4) 0.3933(10) 0.078(7) Uani 1 1 d . . .
H61B H 0.9235 0.0059 0.4125 0.093 Uiso 1 1 calc R . .
C615 C 0.8963(10) 0.0444(4) 0.3583(10) 0.066(6) Uani 1 1 d . . .
H61C H 0.9402 0.0487 0.3576 0.080 Uiso 1 1 calc R . .
C616 C 0.8368(10) 0.0610(4) 0.3266(10) 0.061(6) Uani 1 1 d . . .
H61D H 0.8391 0.0768 0.3003 0.073 Uiso 1 1 calc R . .
C622 C 0.5105(9) 0.0475(4) 0.2867(10) 0.063(6) Uani 1 1 d . . .
H62A H 0.5049 0.0521 0.2397 0.076 Uiso 1 1 calc R . .
H62B H 0.4738 0.0333 0.2819 0.076 Uiso 1 1 calc R . .
C623 C 0.6027(11) 0.0144(4) 0.3765(10) 0.069(6) Uani 1 1 d . . .
H62C H 0.5721 0.0055 0.3925 0.082 Uiso 1 1 calc R . .
C624 C 0.6775(12) 0.0089(5) 0.4006(10) 0.073(6) Uani 1 1 d . . .
H62D H 0.7063 -0.0047 0.4332 0.087 Uiso 1 1 calc R . .
C625 C 0.6966(10) 0.0289(4) 0.3637(9) 0.052(5) Uani 1 1 d . . .
C712 C 0.9119(10) 0.1428(5) 0.8831(10) 0.072(7) Uani 1 1 d . . .
C713 C 0.9707(12) 0.1608(5) 0.9148(11) 0.086(8) Uani 1 1 d . . .
H713 H 0.9682 0.1809 0.9148 0.103 Uiso 1 1 calc R . .
C714 C 1.0362(14) 0.1444(6) 0.9478(12) 0.100(10) Uani 1 1 d . . .
H71C H 1.0796 0.1540 0.9741 0.121 Uiso 1 1 calc R . .
C715 C 1.0360(11) 0.1158(6) 0.9416(10) 0.087(8) Uani 1 1 d . . .
H71D H 1.0795 0.1058 0.9638 0.105 Uiso 1 1 calc R . .
C716 C 0.9732(9) 0.1004(5) 0.9033(9) 0.061(6) Uani 1 1 d . . .
H71E H 0.9750 0.0804 0.8987 0.074 Uiso 1 1 calc R . .
C722 C 0.6507(12) 0.1466(5) 0.7600(10) 0.084(7) Uani 1 1 d . . .
H72A H 0.6503 0.1310 0.7291 0.100 Uiso 1 1 calc R . .
H72B H 0.6170 0.1613 0.7311 0.100 Uiso 1 1 calc R . .
C723 C 0.7414(13) 0.1864(5) 0.8031(12) 0.089(8) Uani 1 1 d . . .
H72C H 0.7109 0.2024 0.7899 0.107 Uiso 1 1 calc R . .
C724 C 0.8151(16) 0.1869(4) 0.8375(12) 0.095(9) Uani 1 1 d . . .
H72D H 0.8444 0.2032 0.8518 0.114 Uiso 1 1 calc R . .
C725 C 0.8383(11) 0.1579(4) 0.8473(10) 0.063(6) Uani 1 1 d . . .
C732 C 0.6244(11) 0.1350(4) 0.8113(10) 0.063(6) Uani 1 1 d . . .
C733 C 0.6518(12) 0.1466(5) 0.8800(12) 0.093(8) Uani 1 1 d . . .
H73B H 0.6879 0.1607 0.8955 0.111 Uiso 1 1 calc R . .
C734 C 0.6223(13) 0.1359(5) 0.9242(12) 0.095(8) Uani 1 1 d . . .
H73C H 0.6400 0.1418 0.9708 0.114 Uiso 1 1 calc R . .
C735 C 0.5676(13) 0.1168(5) 0.8968(11) 0.088(8) Uani 1 1 d . . .
H73D H 0.5457 0.1105 0.9247 0.106 Uiso 1 1 calc R . .
C736 C 0.5425(11) 0.1060(5) 0.8291(12) 0.071(6) Uani 1 1 d . . .
C742 C 0.4863(11) 0.0840(5) 0.7977(11) 0.081(7) Uani 1 1 d . . .
H74A H 0.4510 0.0908 0.7522 0.098 Uiso 1 1 calc R . .
H74B H 0.5082 0.0666 0.7899 0.098 Uiso 1 1 calc R . .
C812 C 0.8676(10) -0.0774(4) 0.8410(10) 0.053(5) Uani 1 1 d . . .
C813 C 0.9141(10) -0.0610(4) 0.8970(9) 0.056(5) Uani 1 1 d . . .
H81A H 0.9056 -0.0571 0.9359 0.067 Uiso 1 1 calc R . .
C814 C 0.9721(11) -0.0510(4) 0.8912(9) 0.062(6) Uani 1 1 d . . .
H81B H 1.0055 -0.0397 0.9273 0.074 Uiso 1 1 calc R . .
C815 C 0.9842(11) -0.0573(4) 0.8304(11) 0.074(7) Uani 1 1 d . . .
H81C H 1.0250 -0.0504 0.8268 0.089 Uiso 1 1 calc R . .
C816 C 0.9363(10) -0.0728(4) 0.7807(9) 0.061(6) Uani 1 1 d . . .
H81D H 0.9433 -0.0765 0.7407 0.073 Uiso 1 1 calc R . .
C822 C 0.6391(9) -0.1313(4) 0.7527(11) 0.066(6) Uani 1 1 d . . .
H82A H 0.6218 -0.1430 0.7803 0.079 Uiso 1 1 calc R . .
H82B H 0.6563 -0.1443 0.7273 0.079 Uiso 1 1 calc R . .
C823 C 0.7050(11) -0.0998(4) 0.8619(10) 0.063(6) Uani 1 1 d . . .
H82C H 0.6724 -0.1005 0.8815 0.076 Uiso 1 1 calc R . .
C824 C 0.7678(12) -0.0856(4) 0.8859(10) 0.061(6) Uani 1 1 d . . .
H82D H 0.7874 -0.0746 0.9270 0.073 Uiso 1 1 calc R . .
C825 C 0.7998(9) -0.0896(4) 0.8404(8) 0.041(5) Uani 1 1 d . . .
C832 C 0.5757(10) -0.1134(4) 0.6993(12) 0.064(6) Uani 1 1 d . . .
C833 C 0.5366(10) -0.1249(5) 0.6340(10) 0.070(7) Uani 1 1 d . . .
H83B H 0.5487 -0.1424 0.6201 0.084 Uiso 1 1 calc R . .
C834 C 0.4769(13) -0.1085(6) 0.5897(10) 0.095(10) Uani 1 1 d . . .
H83C H 0.4486 -0.1148 0.5439 0.114 Uiso 1 1 calc R . .
C835 C 0.4600(10) -0.0835(5) 0.6132(10) 0.065(6) Uani 1 1 d . . .
H83D H 0.4200 -0.0726 0.5838 0.078 Uiso 1 1 calc R . .
C836 C 0.5030(10) -0.0744(4) 0.6811(10) 0.055(5) Uani 1 1 d . . .
Cl1 Cl 1.0911(3) 0.02702(12) 0.4278(3) 0.0611(14) Uani 1 1 d . . .
Cl2 Cl 0.5831(3) -0.01690(12) 0.9136(3) 0.0616(14) Uani 1 1 d . . .
Cl3 Cl 0.1098(3) 0.01775(12) 0.9513(3) 0.0610(14) Uani 1 1 d . . .
Cl4 Cl 0.9318(4) 0.1409(2) 0.4652(4) 0.128(3) Uani 1 1 d . . .
Cl5 Cl 0.5745(5) 0.16995(18) 0.5663(3) 0.120(3) Uani 1 1 d . . .
Cl6 Cl 0.5000 0.0000 0.5000 0.069(2) Uani 1 2 d S . .
Cl7 Cl 0.7261(4) -0.16715(16) 0.9731(4) 0.104(2) Uani 1 1 d . . .
Cl8 Cl 1.0044(10) -0.2500 1.0433(8) 0.205(7) Uani 1 2 d S . .
Cl9 Cl 1.1522(11) -0.1480(5) 0.9455(10) 0.142(6) Uiso 0.50 1 d P . .
O11 O 1.0677(7) 0.0451(3) 0.3654(7) 0.079(4) Uani 1 1 d . . .
O12 O 1.0665(7) 0.0395(3) 0.4750(7) 0.080(5) Uani 1 1 d . . .
O13 O 1.0615(8) -0.0014(3) 0.4077(8) 0.086(5) Uani 1 1 d . . .
O14 O 1.1686(7) 0.0254(3) 0.4630(7) 0.086(5) Uani 1 1 d . . .
O21 O 0.5416(9) -0.0412(3) 0.9006(8) 0.095(5) Uiso 1 1 d . . .
O22 O 0.5725(12) -0.0014(5) 0.9652(11) 0.156(8) Uiso 1 1 d . . .
O23 O 0.5608(8) 0.0007(3) 0.8533(8) 0.088(5) Uiso 1 1 d . . .
O24 O 0.6507(18) -0.0234(6) 0.9298(15) 0.222(12) Uiso 1 1 d . . .
O31 O 0.0896(11) 0.0006(4) 0.9972(10) 0.133(7) Uiso 1 1 d . . .
O32 O 0.0998(7) 0.0001(3) 0.8934(7) 0.073(4) Uiso 1 1 d . . .
O33 O 0.1854(9) 0.0244(3) 0.9924(8) 0.104(5) Uiso 1 1 d . . .
O34 O 0.0742(10) 0.0436(4) 0.9294(9) 0.110(6) Uiso 1 1 d . . .
O41 O 0.8679(10) 0.1583(4) 0.4575(9) 0.117(6) Uiso 1 1 d . . .
O42 O 0.9114(10) 0.1178(4) 0.4169(10) 0.121(6) Uiso 1 1 d . . .
O43 O 0.9911(16) 0.1528(6) 0.4662(14) 0.196(11) Uiso 1 1 d . . .
O44 O 0.9597(16) 0.1286(6) 0.5370(16) 0.218(12) Uiso 1 1 d . . .
O51 O 0.5400(10) 0.1885(4) 0.5931(9) 0.110(6) Uiso 1 1 d . . .
O52 O 0.5605(12) 0.1769(5) 0.4980(12) 0.154(8) Uiso 1 1 d . . .
O53 O 0.5416(13) 0.1401(5) 0.5691(12) 0.171(9) Uiso 1 1 d . . .
O54 O 0.6431(16) 0.1669(5) 0.6045(14) 0.191(10) Uiso 1 1 d . . .
O61 O 0.4744(15) 0.0207(6) 0.5353(14) 0.074(11) Uiso 0.50(3) 1 d P . 1
O62 O 0.5749(16) 0.0051(6) 0.5238(14) 0.080(11) Uiso 0.50(3) 1 d P . 1
O63 O 0.4836(15) -0.0300(6) 0.4978(14) 0.074(11) Uiso 0.50(3) 1 d P . 2
O64 O 0.5333(17) -0.0118(6) 0.5751(15) 0.088(12) Uiso 0.50(3) 1 d P . 2
O71 O 0.6871(8) -0.1409(3) 0.9798(8) 0.089(5) Uiso 1 1 d . . .
O72 O 0.7922(17) -0.1617(6) 0.9763(15) 0.207(11) Uiso 1 1 d . . .
O73 O 0.6752(17) -0.1884(7) 0.9476(15) 0.220(12) Uiso 1 1 d . . .
O74 O 0.754(2) -0.1803(8) 1.043(2) 0.271(16) Uiso 1 1 d . . .
O81 O 0.9611(19) -0.2772(7) 1.0345(17) 0.020(9) Uiso 0.25 1 d P . .
O82 O 1.068(4) -0.2500 1.100(3) 0.16(2) Uiso 0.50 2 d SP . .
O83 O 1.025(4) -0.2500 0.977(3) 0.16(2) Uiso 0.50 2 d SP . .
O91 O 1.2153(15) -0.1361(5) 0.9794(13) 0.063(7) Uiso 0.50 1 d P . .
O92 O 1.188(3) -0.1747(10) 0.962(2) 0.159(16) Uiso 0.50 1 d P . .
O93 O 1.108(3) -0.1266(11) 0.920(3) 0.181(19) Uiso 0.50 1 d P . .
O94 O 1.134(3) -0.1598(10) 0.995(3) 0.168(17) Uiso 0.50 1 d P . .
O100 O 0.3831(10) -0.2500 0.1619(8) 0.057(5) Uani 1 2 d S . .
O101 O 1.2733(11) 0.0617(4) 0.5380(10) 0.138(7) Uiso 1 1 d . . .

loop_
_atom_site_aniso_label
_atom_site_aniso_U_11
_atom_site_aniso_U_22
_atom_site_aniso_U_33
_atom_site_aniso_U_23
_atom_site_aniso_U_13
_atom_site_aniso_U_12
Zn1 0.0380(13) 0.0711(16) 0.0387(12) 0.0062(11) 0.0188(10) 0.0048(11)
Zn2 0.0381(13) 0.0645(15) 0.0378(12) -0.0001(11) 0.0176(10) -0.0027(11)
Zn3 0.0413(14) 0.0716(17) 0.0413(13) -0.0014(11) 0.0163(11) 0.0075(11)
Zn4 0.0572(15) 0.0602(15) 0.0509(14) -0.0038(11) 0.0321(12) -0.0109(12)
N111 0.049(12) 0.076(15) 0.096(15) -0.028(11) 0.022(11) -0.007(10)
N121 0.039(10) 0.090(13) 0.031(8) -0.001(8) 0.018(7) -0.007(9)
N122 0.050(10) 0.035(10) 0.064(10) -0.007(8) 0.034(8) 0.006(8)
N131 0.038(9) 0.089(12) 0.045(9) -0.027(8) 0.020(8) -0.007(8)
N141 0.037(10) 0.079(12) 0.042(10) 0.001(9) 0.004(8) 0.016(9)
N142 0.068(12) 0.053(11) 0.062(11) 0.005(9) 0.033(10) 0.011(9)
N151 0.060(11) 0.083(12) 0.041(9) -0.003(8) 0.027(8) 0.016(9)
N211 0.102(14) 0.114(14) 0.041(9) -0.041(9) 0.056(10) -0.050(11)
N221 0.073(12) 0.064(11) 0.022(8) 0.009(7) 0.030(8) 0.013(8)
N222 0.031(9) 0.050(10) 0.047(9) -0.007(7) 0.010(7) -0.016(7)
N231 0.048(10) 0.067(11) 0.043(9) 0.011(8) 0.024(8) -0.003(8)
N241 0.053(11) 0.091(13) 0.045(10) 0.004(9) 0.011(9) 0.014(9)
N242 0.055(11) 0.121(15) 0.033(9) -0.002(9) 0.022(9) -0.009(10)
N251 0.070(12) 0.088(13) 0.036(9) -0.009(8) 0.013(9) 0.019(10)
N311 0.036(9) 0.089(12) 0.025(8) -0.001(7) 0.016(7) 0.004(8)
N321 0.053(10) 0.033(9) 0.032(8) -0.004(6) 0.016(8) -0.005(7)
N322 0.035(9) 0.076(11) 0.038(9) 0.002(8) 0.013(8) 0.002(8)
N331 0.041(9) 0.056(10) 0.035(8) -0.001(7) 0.006(7) 0.007(7)
N341 0.048(10) 0.068(11) 0.034(9) 0.000(7) 0.024(8) 0.009(8)
N342 0.047(10) 0.072(11) 0.035(9) 0.004(8) 0.019(8) -0.002(8)
N351 0.028(8) 0.080(11) 0.020(7) 0.007(7) 0.003(6) -0.001(7)
N411 0.043(10) 0.066(11) 0.042(9) 0.018(8) 0.007(8) 0.002(8)
N421 0.038(10) 0.102(14) 0.031(9) -0.005(9) 0.023(8) 0.000(9)
N422 0.047(10) 0.072(12) 0.048(10) 0.027(9) 0.021(8) 0.027(9)
N431 0.063(11) 0.047(10) 0.044(9) 0.006(7) 0.025(8) 0.008(8)
N441 0.040(10) 0.054(11) 0.046(9) -0.002(8) 0.012(8) 0.007(8)
N442 0.034(10) 0.111(15) 0.037(9) -0.022(9) 0.020(8) -0.020(10)
N451 0.054(11) 0.078(12) 0.048(10) 0.009(8) 0.024(8) 0.017(9)
N511 0.106(15) 0.087(13) 0.071(12) -0.036(10) 0.068(11) -0.031(11)
N521 0.078(13) 0.070(12) 0.024(8) -0.001(7) 0.006(8) -0.032(10)
N611 0.050(10) 0.066(11) 0.046(9) -0.001(8) 0.026(8) 0.005(8)
N621 0.038(9) 0.065(10) 0.036(8) 0.007(7) 0.016(7) 0.005(8)
N622 0.040(10) 0.109(14) 0.065(11) 0.030(10) 0.037(9) 0.010(9)
N711 0.064(11) 0.077(11) 0.031(8) -0.017(8) 0.022(8) -0.030(9)
N721 0.042(10) 0.050(10) 0.068(11) 0.006(8) 0.024(9) 0.012(8)
N722 0.066(13) 0.075(13) 0.081(13) 0.006(10) 0.029(11) -0.010(11)
N731 0.036(10) 0.084(13) 0.072(11) 0.005(9) 0.008(9) 0.026(9)
N811 0.042(9) 0.080(11) 0.028(8) 0.002(7) 0.020(7) -0.002(8)
N821 0.038(10) 0.064(11) 0.034(8) 0.001(7) 0.007(8) 0.019(8)
N822 0.055(11) 0.083(12) 0.043(9) 0.017(8) 0.035(9) 0.020(9)
N831 0.031(9) 0.075(11) 0.050(9) -0.002(8) 0.017(8) -0.007(8)
C112 0.10(2) 0.086(19) 0.096(18) 0.043(15) 0.059(16) 0.019(16)
C113 0.13(3) 0.08(2) 0.18(3) 0.00(2) 0.07(2) 0.048(19)
C114 0.20(2) 0.21(2) 0.21(2) -0.002(10) 0.088(12) 0.010(10)
C115 0.19(4) 0.08(3) 0.32(6) -0.03(3) 0.10(4) 0.04(3)
C116 0.16(3) 0.07(2) 0.29(4) -0.05(2) 0.16(3) -0.02(2)
C122 0.046(12) 0.058(13) 0.056(12) -0.023(10) 0.028(10) -0.017(10)
C123 0.053(14) 0.083(17) 0.056(14) -0.015(12) 0.005(11) 0.016(13)
C124 0.042(14) 0.14(2) 0.034(12) -0.009(13) 0.007(11) -0.015(15)
C125 0.061(15) 0.095(19) 0.062(14) 0.030(13) 0.043(12) 0.035(13)
C132 0.031(11) 0.053(12) 0.040(11) -0.010(9) 0.013(9) 0.000(9)
C133 0.060(15) 0.077(16) 0.052(13) -0.006(11) 0.035(11) 0.010(11)
C134 0.067(15) 0.056(14) 0.092(16) 0.009(12) 0.064(14) 0.010(12)
C135 0.066(15) 0.074(16) 0.078(15) -0.013(12) 0.059(13) 0.001(13)
C136 0.074(17) 0.074(15) 0.039(12) -0.007(10) 0.024(12) 0.005(13)
C142 0.051(14) 0.065(15) 0.061(13) -0.020(11) -0.001(11) 0.005(11)
C144 0.11(2) 0.12(2) 0.029(12) 0.015(13) 0.044(13) 0.034(17)
C145 0.050(13) 0.070(15) 0.066(14) 0.026(12) 0.039(11) 0.024(11)
C147 0.082(17) 0.066(16) 0.043(13) 0.009(11) 0.030(12) 0.027(13)
C152 0.057(14) 0.074(16) 0.041(12) 0.012(12) 0.022(11) 0.001(12)
C153 0.14(3) 0.08(2) 0.09(2) 0.030(17) 0.06(2) 0.016(18)
C154 0.09(2) 0.15(3) 0.11(3) 0.04(2) 0.06(2) -0.01(2)
C155 0.09(2) 0.10(2) 0.14(3) -0.019(19) 0.06(2) -0.045(16)
C156 0.082(17) 0.090(17) 0.044(12) 0.015(11) 0.031(12) 0.022(14)
C212 0.077(17) 0.100(18) 0.039(12) -0.028(12) 0.023(12) -0.033(14)
C213 0.14(2) 0.070(16) 0.059(15) 0.018(13) 0.065(16) 0.009(16)
C214 0.13(3) 0.12(2) 0.09(2) -0.051(16) 0.065(19) -0.050(19)
C215 0.12(2) 0.11(2) 0.062(16) -0.047(15) 0.040(16) -0.047(18)
C216 0.16(3) 0.080(18) 0.075(17) -0.018(14) 0.052(18) -0.053(18)
C222 0.065(14) 0.039(12) 0.053(12) -0.006(9) 0.028(11) -0.016(10)
C223 0.062(14) 0.057(13) 0.036(11) 0.007(10) 0.028(10) 0.001(10)
C224 0.047(13) 0.038(12) 0.062(14) 0.008(10) 0.019(11) -0.004(9)
C225 0.053(13) 0.052(13) 0.047(12) 0.010(10) 0.009(11) -0.007(10)
C232 0.045(13) 0.056(14) 0.044(12) 0.003(10) 0.021(10) -0.013(10)
C233 0.067(16) 0.064(16) 0.038(12) 0.003(11) 0.004(11) 0.018(12)
C234 0.12(2) 0.060(16) 0.10(2) 0.019(15) 0.051(19) 0.025(16)
C235 0.065(17) 0.15(3) 0.023(12) -0.004(15) -0.007(11) -0.034(18)
C236 0.076(16) 0.058(15) 0.054(14) -0.007(12) 0.043(12) -0.003(13)
C242 0.075(16) 0.103(17) 0.031(11) -0.019(11) 0.024(11) -0.020(13)
C243 0.037(15) 0.25(3) 0.059(17) -0.06(2) 0.021(13) -0.002(18)
C244 0.038(16) 0.24(4) 0.08(2) -0.02(2) 0.018(15) 0.033(18)
C245 0.055(16) 0.16(2) 0.056(15) -0.001(15) 0.035(13) 0.031(15)
C252 0.069(18) 0.21(3) 0.031(13) 0.001(16) 0.010(13) 0.049(19)
C253 0.17(4) 0.24(4) 0.09(2) 0.07(3) 0.07(3) 0.13(3)
C254 0.18(4) 0.22(4) 0.14(4) 0.07(3) 0.05(3) 0.13(4)
C255 0.20(4) 0.09(2) 0.057(17) 0.027(16) 0.04(2) 0.03(2)
C256 0.13(2) 0.080(17) 0.036(13) 0.007(12) 0.030(14) 0.035(16)
C312 0.029(11) 0.078(15) 0.043(12) -0.005(10) 0.017(10) -0.005(10)
C313 0.042(12) 0.094(16) 0.043(13) 0.006(11) 0.035(11) 0.008(11)
C314 0.068(17) 0.094(18) 0.040(14) 0.014(12) 0.025(13) 0.023(14)
C315 0.046(14) 0.106(18) 0.019(11) -0.008(11) 0.003(10) -0.014(13)
C316 0.057(14) 0.099(17) 0.043(12) -0.006(12) 0.029(11) -0.008(12)
C322 0.047(13) 0.067(14) 0.048(12) 0.008(10) 0.010(10) 0.004(11)
C323 0.038(12) 0.058(14) 0.078(16) 0.001(11) 0.025(11) -0.008(10)
C324 0.041(12) 0.073(15) 0.050(13) 0.015(11) 0.023(10) -0.002(11)
C325 0.037(11) 0.039(11) 0.062(13) 0.008(9) 0.032(10) 0.000(9)
C332 0.033(11) 0.090(16) 0.016(10) 0.010(10) -0.001(9) 0.002(11)
C333 0.044(13) 0.088(17) 0.028(11) 0.003(11) 0.014(10) 0.002(12)
C334 0.048(14) 0.063(15) 0.053(13) 0.012(11) 0.011(12) 0.012(11)
C335 0.057(15) 0.088(18) 0.060(14) -0.031(13) 0.035(12) -0.013(13)
C336 0.049(13) 0.056(14) 0.035(11) 0.003(10) 0.010(10) 0.001(11)
C342 0.069(15) 0.081(16) 0.041(12) -0.001(11) 0.022(11) -0.012(12)
C343 0.10(2) 0.067(16) 0.082(17) -0.006(13) 0.060(16) 0.011(14)
C344 0.085(18) 0.065(16) 0.069(16) -0.020(13) 0.044(15) -0.006(13)
C345 0.048(13) 0.072(15) 0.073(15) 0.029(13) 0.036(12) 0.008(11)
C352 0.046(12) 0.087(16) 0.026(11) -0.001(10) 0.018(10) 0.017(12)
C353 0.094(19) 0.055(15) 0.11(2) 0.019(14) 0.072(17) 0.011(14)
C355 0.044(14) 0.11(2) 0.037(13) 0.003(13) 0.013(11) -0.006(13)
C354 0.080(19) 0.12(2) 0.048(16) 0.042(15) 0.021(15) 0.027(16)
C356 0.058(15) 0.073(15) 0.078(15) 0.005(12) 0.042(13) 0.004(12)
C412 0.041(13) 0.105(19) 0.027(11) 0.003(12) 0.000(10) -0.002(12)
C413 0.090(19) 0.14(2) 0.039(13) -0.018(14) 0.054(13) -0.020(17)
C414 0.14(3) 0.09(2) 0.044(15) 0.001(15) 0.023(17) -0.06(2)
C415 0.11(2) 0.11(2) 0.054(16) 0.013(15) 0.038(17) -0.007(19)
C416 0.064(15) 0.063(15) 0.045(12) 0.000(11) 0.011(11) -0.007(11)
C422 0.060(14) 0.052(13) 0.044(12) 0.017(10) 0.000(11) 0.026(11)
C423 0.042(14) 0.15(3) 0.068(17) -0.027(17) 0.009(13) 0.035(15)
C424 0.089(19) 0.11(2) 0.065(16) 0.042(15) 0.057(15) 0.039(16)
C425 0.045(13) 0.104(19) 0.025(11) -0.019(12) 0.007(10) -0.005(13)
C432 0.074(16) 0.055(14) 0.042(12) 0.012(10) 0.015(12) 0.030(12)
C433 0.065(16) 0.064(15) 0.045(13) 0.017(11) 0.031(13) 0.023(12)
C434 0.064(16) 0.078(16) 0.050(14) 0.012(12) 0.031(13) 0.035(13)
C435 0.052(14) 0.064(14) 0.045(12) 0.013(10) 0.018(11) 0.018(11)
C436 0.045(12) 0.057(13) 0.030(10) 0.017(9) 0.018(9) 0.018(10)
C442 0.066(15) 0.090(16) 0.056(13) 0.032(12) 0.038(12) 0.006(12)
C443 0.041(14) 0.13(2) 0.043(13) 0.036(14) 0.010(11) 0.018(15)
C444 0.055(15) 0.080(18) 0.072(16) 0.003(14) 0.036(13) -0.007(14)
C445 0.027(11) 0.088(17) 0.035(11) 0.007(10) 0.017(9) 0.013(11)
C452 0.051(9) 0.076(10) 0.066(9) -0.004(8) 0.046(7) 0.002(7)
C453 0.090(18) 0.090(19) 0.047(13) -0.047(13) 0.039(13) -0.044(15)
C454 0.12(3) 0.14(3) 0.061(18) -0.044(19) 0.049(18) -0.04(2)
C455 0.11(2) 0.09(2) 0.13(3) -0.04(2) 0.07(2) -0.028(18)
C456 0.065(16) 0.061(15) 0.090(17) -0.001(13) 0.020(14) 0.002(12)
C512 0.10(2) 0.059(15) 0.044(13) -0.023(11) 0.023(13) -0.027(14)
C513 0.18(3) 0.10(2) 0.063(16) -0.017(14) 0.08(2) -0.08(2)
C514 0.19(4) 0.15(3) 0.14(3) -0.03(2) 0.14(3) -0.06(3)
C515 0.18(4) 0.19(4) 0.16(3) -0.06(3) 0.13(3) -0.12(3)
C516 0.21(3) 0.080(19) 0.14(2) -0.062(17) 0.15(3) -0.08(2)
C523 0.10(2) 0.053(16) 0.064(17) -0.012(12) -0.014(16) -0.007(15)
C524 0.13(3) 0.07(2) 0.060(17) 0.019(14) 0.011(18) -0.010(19)
C525 0.12(2) 0.065(17) 0.033(13) -0.003(12) 0.007(15) -0.030(16)
C612 0.057(14) 0.055(13) 0.026(10) 0.014(9) 0.020(10) 0.016(11)
C613 0.028(12) 0.071(15) 0.038(11) -0.005(10) -0.001(10) 0.006(11)
C614 0.082(19) 0.066(17) 0.065(15) 0.006(12) 0.013(14) 0.039(14)
C615 0.043(14) 0.063(15) 0.089(16) 0.039(13) 0.024(12) 0.015(11)
C616 0.041(13) 0.073(15) 0.057(13) 0.004(11) 0.011(11) -0.011(12)
C622 0.022(11) 0.090(17) 0.074(15) 0.008(13) 0.018(11) -0.001(11)
C623 0.061(16) 0.068(15) 0.063(14) 0.042(11) 0.015(12) 0.000(12)
C624 0.068(17) 0.083(17) 0.063(14) 0.022(12) 0.026(13) 0.006(13)
C625 0.044(13) 0.075(15) 0.053(12) 0.004(11) 0.035(11) -0.005(11)
C712 0.035(13) 0.12(2) 0.047(13) -0.029(13) 0.010(11) -0.027(13)
C713 0.064(18) 0.10(2) 0.082(18) -0.047(15) 0.022(15) -0.016(16)
C714 0.09(2) 0.13(3) 0.079(19) -0.02(2) 0.033(17) -0.05(2)
C715 0.038(16) 0.18(3) 0.046(14) 0.016(18) 0.017(12) 0.012(18)
C716 0.028(12) 0.104(17) 0.040(12) 0.006(11) 0.003(10) 0.018(12)
C722 0.078(18) 0.11(2) 0.054(14) -0.002(13) 0.024(13) -0.018(14)
C723 0.066(18) 0.09(2) 0.11(2) 0.009(15) 0.036(16) 0.016(15)
C724 0.15(3) 0.034(16) 0.11(2) -0.008(13) 0.06(2) -0.018(16)
C725 0.064(16) 0.074(17) 0.056(13) -0.011(11) 0.030(12) -0.030(13)
C732 0.044(13) 0.082(16) 0.051(14) 0.000(12) 0.010(11) 0.028(11)
C733 0.055(17) 0.11(2) 0.09(2) 0.019(17) 0.010(16) -0.012(14)
C734 0.09(2) 0.11(2) 0.065(17) 0.007(16) 0.013(16) 0.008(17)
C735 0.09(2) 0.091(19) 0.063(17) -0.004(14) 0.017(15) -0.021(16)
C736 0.056(15) 0.079(17) 0.087(18) 0.015(14) 0.039(14) 0.027(13)
C742 0.058(15) 0.081(17) 0.085(17) -0.012(13) 0.013(13) -0.009(13)
C812 0.056(14) 0.050(13) 0.064(14) 0.016(11) 0.036(12) 0.018(11)
C813 0.044(13) 0.079(16) 0.035(12) -0.014(11) 0.009(11) -0.007(11)
C814 0.064(16) 0.082(17) 0.037(12) -0.009(11) 0.021(12) 0.001(13)
C815 0.040(14) 0.097(18) 0.066(16) 0.014(13) 0.006(13) -0.008(12)
C816 0.034(12) 0.115(18) 0.021(10) -0.003(11) 0.000(9) 0.001(12)
C822 0.030(12) 0.081(16) 0.094(16) -0.016(13) 0.033(12) -0.012(11)
C823 0.062(16) 0.072(16) 0.057(14) 0.008(11) 0.028(12) 0.011(13)
C824 0.093(19) 0.061(15) 0.049(13) 0.014(11) 0.050(14) 0.020(13)
C825 0.037(11) 0.055(12) 0.024(9) 0.012(8) 0.008(9) 0.020(9)
C832 0.037(13) 0.076(15) 0.103(18) 0.007(14) 0.053(14) 0.004(11)
C833 0.043(14) 0.098(19) 0.055(15) -0.026(13) 0.008(12) -0.004(13)
C834 0.09(2) 0.19(3) 0.031(13) -0.030(17) 0.048(15) -0.07(2)
C835 0.040(13) 0.11(2) 0.042(14) -0.005(13) 0.021(11) -0.005(13)
C836 0.036(12) 0.083(16) 0.054(14) 0.005(11) 0.027(11) -0.014(11)
Cl1 0.046(3) 0.083(4) 0.060(3) 0.006(3) 0.029(3) 0.007(3)
Cl2 0.056(4) 0.076(4) 0.054(3) 0.004(3) 0.025(3) -0.013(3)
Cl3 0.058(4) 0.078(4) 0.050(3) -0.003(3) 0.027(3) -0.016(3)
Cl4 0.065(5) 0.258(10) 0.072(5) -0.022(6) 0.041(4) -0.025(6)
Cl5 0.118(6) 0.151(8) 0.062(4) 0.004(4) 0.013(4) 0.074(6)
Cl6 0.056(6) 0.091(7) 0.059(5) 0.002(4) 0.024(4) 0.007(4)
Cl7 0.073(5) 0.100(6) 0.134(6) 0.035(5) 0.041(5) 0.017(4)
Cl8 0.164(15) 0.27(2) 0.139(13) 0.000 0.023(12) 0.000
O11 0.052(9) 0.118(12) 0.065(10) 0.019(9) 0.024(8) 0.003(8)
O12 0.044(9) 0.138(14) 0.062(9) -0.018(9) 0.027(8) 0.008(8)
O13 0.079(11) 0.074(11) 0.106(12) -0.003(9) 0.040(10) 0.002(9)
O14 0.045(10) 0.122(13) 0.080(10) 0.029(9) 0.017(8) 0.014(9)
O100 0.081(14) 0.029(10) 0.054(11) 0.000 0.023(10) 0.000

loop_
_atom_type_symbol
_atom_type_description
_atom_type_scat_dispersion_real
_atom_type_scat_dispersion_imag
_atom_type_scat_source
C C 0.0033 0.0016 'International Tables Vol C Tables 4.2.6.8 and 6.1.1.4'
H H 0.0000 0.0000 'International Tables Vol C Tables 4.2.6.8 and 6.1.1.4'
N N 0.0061 0.0033 'International Tables Vol C Tables 4.2.6.8 and 6.1.1.4'
O O 0.0106 0.0060 'International Tables Vol C Tables 4.2.6.8 and 6.1.1.4'
Cl Cl 0.1484 0.1585 'International Tables Vol C Tables 4.2.6.8 and 6.1.1.4'
Zn Zn 0.2839 1.4301 'International Tables Vol C Tables 4.2.6.8 and 6.1.1.4'

loop_
_geom_angle_atom_site_label_1
_geom_angle_atom_site_label_2
_geom_angle_atom_site_label_3
_geom_angle
_geom_angle_site_symmetry_1
_geom_angle_site_symmetry_3
_geom_angle_publ_flag
N351 Zn1 N611 177.3(6) . . ?
N351 Zn1 N341 76.1(5) . . ?
N611 Zn1 N341 103.9(5) . . ?
N351 Zn1 N151 87.6(5) . . ?
N611 Zn1 N151 95.1(6) . . ?
N341 Zn1 N151 89.0(6) . . ?
N351 Zn1 N141 90.7(5) . . ?
N611 Zn1 N141 90.1(5) . . ?
N341 Zn1 N141 159.5(6) . . ?
N151 Zn1 N141 74.5(6) . . ?
N351 Zn1 N621 101.6(5) . . ?
N611 Zn1 N621 75.6(6) . . ?
N341 Zn1 N621 92.6(5) . . ?
N151 Zn1 N621 170.8(5) . . ?
N141 Zn1 N621 105.6(6) . . ?
N311 Zn2 N721 94.4(6) . . ?
N311 Zn2 N411 176.6(6) . . ?
N721 Zn2 N411 89.0(6) . . ?
N311 Zn2 N321 77.0(5) . . ?
N721 Zn2 N321 103.5(5) . . ?
N411 Zn2 N321 101.6(5) . . ?
N311 Zn2 N711 93.2(5) . . ?
N721 Zn2 N711 77.1(6) . . ?
N411 Zn2 N711 88.1(5) . . ?
N321 Zn2 N711 170.3(5) . . ?
N311 Zn2 N421 99.7(6) . . ?
N721 Zn2 N421 158.8(6) . . ?
N411 Zn2 N421 77.2(6) . . ?
N321 Zn2 N421 95.1(5) . . ?
N711 Zn2 N421 86.3(6) . . ?
N451 Zn3 N441 76.6(6) . . ?
N451 Zn3 N821 103.8(6) . . ?
N441 Zn3 N821 94.5(5) . . ?
N451 Zn3 N811 178.2(6) . . ?
N441 Zn3 N811 102.0(6) . . ?
N821 Zn3 N811 77.3(5) . . ?
N451 Zn3 N251 92.2(6) . . ?
N441 Zn3 N251 168.8(6) . . ?
N821 Zn3 N251 87.9(6) . . ?
N811 Zn3 N251 89.2(6) . . ?
N451 Zn3 N241 90.8(6) . . ?
N441 Zn3 N241 103.2(6) . . ?
N821 Zn3 N241 159.3(5) . . ?
N811 Zn3 N241 88.5(6) . . ?
N251 Zn3 N241 76.8(6) . . ?
N511 Zn4 N211 95.4(6) . . ?
N511 Zn4 N111 94.1(8) . . ?
N211 Zn4 N111 92.5(8) . . ?
N511 Zn4 N221 169.9(6) . . ?
N211 Zn4 N221 76.2(6) . . ?
N111 Zn4 N221 92.0(6) . . ?
N511 Zn4 N521 77.6(7) . . ?
N211 Zn4 N521 92.8(6) . . ?
N111 Zn4 N521 170.5(7) . . ?
N221 Zn4 N521 96.9(6) . . ?
N511 Zn4 N121 90.0(6) . . ?
N211 Zn4 N121 168.9(7) . . ?
N111 Zn4 N121 77.3(7) . . ?
N221 Zn4 N121 99.3(5) . . ?
N521 Zn4 N121 97.8(6) . . ?
C112 N111 C116 122(3) . . ?
C112 N111 Zn4 116.5(17) . . ?
C116 N111 Zn4 121(2) . . ?
N122 N121 C125 106.3(15) . . ?
N122 N121 Zn4 141.9(12) . . ?
C125 N121 Zn4 111.0(14) . . ?
C123 N122 N121 112.4(15) . . ?
C123 N122 C122 125.7(16) . . ?
N121 N122 C122 121.8(15) . . ?
C132 N131 C136 116.5(16) . . ?
N142 N141 C145 106.4(16) . . ?
N142 N141 Zn1 139.2(13) . . ?
C145 N141 Zn1 113.5(13) . . ?
N141 N142 C147 111.8(16) . . ?
N141 N142 C142 119.9(16) . . ?
C147 N142 C142 127.8(17) . . ?
C152 N151 C156 118.3(18) . . ?
C152 N151 Zn1 116.8(13) . . ?
C156 N151 Zn1 124.2(13) . . ?
C212 N211 C216 116.6(17) . . ?
C212 N211 Zn4 118.9(12) . . ?
C216 N211 Zn4 124.5(14) . . ?
N222 N221 C225 102.7(14) . . ?
N222 N221 Zn4 141.3(11) . . ?
C225 N221 Zn4 114.9(11) . . ?
C223 N222 N221 110.3(13) . . ?
C223 N222 C222 128.3(15) . . ?
N221 N222 C222 121.1(14) . . ?
C236 N231 C232 122.3(17) . . ?
C245 N241 N242 106.1(17) . . ?
C245 N241 Zn3 110.7(13) . . ?
N242 N241 Zn3 138.3(13) . . ?
N241 N242 C243 112.5(19) . . ?
N241 N242 C242 120.2(16) . . ?
C243 N242 C242 125.6(19) . . ?
C256 N251 C252 119.3(19) . . ?
C256 N251 Zn3 125.9(15) . . ?
C252 N251 Zn3 114.7(15) . . ?
C316 N311 C312 117.4(16) . . ?
C316 N311 Zn2 125.3(13) . . ?
C312 N311 Zn2 117.2(11) . . ?
C325 N321 N322 106.1(14) . . ?
C325 N321 Zn2 110.1(11) . . ?
N322 N321 Zn2 142.9(11) . . ?
C323 N322 N321 114.4(15) . . ?
C323 N322 C322 125.1(15) . . ?
N321 N322 C322 120.5(14) . . ?
C336 N331 C332 119.4(15) . . ?
C345 N341 N342 101.9(14) . . ?
C345 N341 Zn1 114.3(12) . . ?
N342 N341 Zn1 141.8(11) . . ?
C343 N342 N341 115.4(16) . . ?
C343 N342 C342 125.0(16) . . ?
N341 N342 C342 119.6(14) . . ?
C356 N351 C352 116.9(16) . . ?
C356 N351 Zn1 126.0(13) . . ?
C352 N351 Zn1 115.2(11) . . ?
C412 N411 C416 119.4(18) . . ?
C412 N411 Zn2 113.9(12) . . ?
C416 N411 Zn2 125.4(14) . . ?
N422 N421 C425 106.9(15) . . ?
N422 N421 Zn2 143.4(11) . . ?
C425 N421 Zn2 108.2(13) . . ?
N421 N422 C423 108.4(17) . . ?
N421 N422 C422 119.1(15) . . ?
C423 N422 C422 132.2(18) . . ?
C432 N431 C436 114.8(17) . . ?
N442 N441 C445 102.3(14) . . ?
N442 N441 Zn3 140.3(11) . . ?
C445 N441 Zn3 114.4(12) . . ?
N441 N442 C443 111.3(16) . . ?
N441 N442 C442 121.7(15) . . ?
C443 N442 C442 126.6(19) . . ?
C456 N451 C452 116.1(18) . . ?
C456 N451 Zn3 128.4(14) . . ?
C452 N451 Zn3 115.5(13) . . ?
C516 N511 C512 114(2) . . ?
C516 N511 Zn4 126.1(18) . . ?
C512 N511 Zn4 118.8(16) . . ?
N522 N521 C525 106.7(18) . . ?
N522 N521 Zn4 141.9(13) . . ?
C525 N521 Zn4 111.1(16) . . ?
N521 N522 C523 110.5(19) . . ?
N521 N522 C742 121.6(17) . 3_656 ?
C523 N522 C742 128(2) . 3_656 ?
C612 N611 C616 118.7(16) . . ?
C612 N611 Zn1 117.3(13) . . ?
C616 N611 Zn1 123.8(12) . . ?
C625 N621 N622 103.9(14) . . ?
C625 N621 Zn1 111.3(12) . . ?
N622 N621 Zn1 141.8(12) . . ?
C623 N622 N621 112.7(16) . . ?
C623 N622 C622 127.9(16) . . ?
N621 N622 C622 119.4(14) . . ?
C716 N711 C712 116.9(17) . . ?
C716 N711 Zn2 128.0(14) . . ?
C712 N711 Zn2 114.8(13) . . ?
C725 N721 N722 102.6(15) . . ?
C725 N721 Zn2 114.0(13) . . ?
N722 N721 Zn2 139.2(12) . . ?
C723 N722 N721 113.2(18) . . ?
C723 N722 C722 130(2) . . ?
N721 N722 C722 116.9(18) . . ?
C736 N731 C732 119.6(19) . . ?
C812 N811 C816 115.8(16) . . ?
C812 N811 Zn3 114.6(12) . . ?
C816 N811 Zn3 128.3(12) . . ?
C825 N821 N822 105.7(14) . . ?
C825 N821 Zn3 112.1(12) . . ?
N822 N821 Zn3 140.5(11) . . ?
N821 N822 C823 110.7(16) . . ?
N821 N822 C822 122.7(14) . . ?
C823 N822 C822 126.3(16) . . ?
C832 N831 C836 116.5(16) . . ?
N111 C112 C113 128(3) . . ?
N111 C112 C125 117(2) . . ?
C113 C112 C125 115(2) . . ?
C114 C113 C112 108(4) . . ?
C113 C114 C115 131(5) . . ?
C116 C115 C114 112(5) . . ?
N111 C116 C115 118(4) . . ?
N122 C122 C132 114.7(15) . . ?
N122 C123 C124 110.5(18) . . ?
C123 C124 C125 102.9(19) . . ?
N121 C125 C124 107.9(19) . . ?
N121 C125 C112 118(2) . . ?
C124 C125 C112 134(2) . . ?
N131 C132 C133 122.7(17) . . ?
N131 C132 C122 113.8(16) . . ?
C133 C132 C122 123.3(16) . . ?
C134 C133 C132 119.2(19) . . ?
C133 C134 C135 118.1(19) . . ?
C136 C135 C134 121(2) . . ?
C135 C136 N131 122.8(19) . . ?
C135 C136 C142 126(2) . . ?
N131 C136 C142 110.8(18) . . ?
N142 C142 C136 112.5(18) . . ?
C147 C144 C145 108(2) . . ?
N141 C145 C152 118.7(17) . . ?
N141 C145 C144 106.8(19) . . ?
C152 C145 C144 134(2) . . ?
C144 C147 N142 106.6(18) . . ?
N151 C152 C153 122(2) . . ?
N151 C152 C145 114.9(17) . . ?
C153 C152 C145 123(2) . . ?
C154 C153 C152 122(3) . . ?
C153 C154 C155 120(3) . . ?
C154 C155 C156 115(2) . . ?
N151 C156 C155 123(2) . . ?
N211 C212 C213 126.0(19) . . ?
N211 C212 C225 115.8(17) . . ?
C213 C212 C225 117.6(19) . . ?
C212 C213 C214 119(2) . . ?
C213 C214 C215 117(2) . . ?
C216 C215 C214 118(2) . . ?
N211 C216 C215 123(2) . . ?
N222 C222 C232 117.1(15) . . ?
C224 C223 N222 109.9(16) . . ?
C223 C224 C225 106.4(17) . . ?
C224 C225 N221 110.6(16) . . ?
C224 C225 C212 135.8(18) . . ?
N221 C225 C212 113.5(16) . . ?
N231 C232 C233 121.7(17) . . ?
N231 C232 C222 115.7(16) . . ?
C233 C232 C222 122.4(16) . . ?
C234 C233 C232 118(2) . . ?
C233 C234 C235 117(2) . . ?
C236 C235 C234 121(2) . . ?
N231 C236 C235 119.8(19) . . ?
N231 C236 C242 120.7(19) . . ?
C235 C236 C242 120(2) . . ?
N242 C242 C236 114.7(17) . . ?
N242 C243 C244 104(2) . . ?
C245 C244 C243 107(2) . . ?
N241 C245 C244 110(2) . . ?
N241 C245 C252 120(2) . . ?
C244 C245 C252 130(2) . . ?
N251 C252 C253 125(3) . . ?
N251 C252 C245 115(2) . . ?
C253 C252 C245 120(3) . . ?
C252 C253 C254 113(3) . . ?
C255 C254 C253 123(3) . . ?
C256 C255 C254 120(3) . . ?
C255 C256 N251 120(2) . . ?
C313 C312 N311 123.3(16) . . ?
C313 C312 C325 124.5(17) . . ?
N311 C312 C325 112.3(15) . . ?
C312 C313 C314 115.3(19) . . ?
C315 C314 C313 123(2) . . ?
C314 C315 C316 118.0(18) . . ?
C315 C316 N311 123.1(19) . . ?
N322 C322 C332 112.7(15) . . ?
N322 C323 C324 105.5(16) . . ?
C323 C324 C325 104.5(16) . . ?
N321 C325 C312 122.9(15) . . ?
N321 C325 C324 109.1(15) . . ?
C312 C325 C324 127.2(16) . . ?
N331 C332 C333 118.7(17) . . ?
N331 C332 C322 114.3(16) . . ?
C333 C332 C322 126.9(17) . . ?
C334 C333 C332 121.8(19) . . ?
C333 C334 C335 118(2) . . ?
C334 C335 C336 121(2) . . ?
N331 C336 C335 121.2(17) . . ?
N331 C336 C342 118.7(17) . . ?
C335 C336 C342 119.9(19) . . ?
N342 C342 C336 113.6(16) . . ?
N342 C343 C344 105.4(18) . . ?
C343 C344 C345 104(2) . . ?
N341 C345 C344 113.1(17) . . ?
N341 C345 C352 114.7(18) . . ?
C344 C345 C352 131.9(19) . . ?
N351 C352 C353 125.4(17) . . ?
N351 C352 C345 115.4(16) . . ?
C353 C352 C345 119.0(18) . . ?
C352 C353 C354 114(2) . . ?
C354 C355 C356 115.1(19) . . ?
C355 C354 C353 123(2) . . ?
N351 C356 C355 124.8(19) . . ?
N411 C412 C413 117(2) . . ?
N411 C412 C425 117.7(19) . . ?
C413 C412 C425 125(2) . . ?
C414 C413 C412 122(3) . . ?
C415 C414 C413 116(3) . . ?
C414 C415 C416 123(3) . . ?
C415 C416 N411 121(2) . . ?
N422 C422 C432 114.9(15) . . ?
C424 C423 N422 110(2) . . ?
C423 C424 C425 108(2) . . ?
C424 C425 N421 106.6(19) . . ?
C424 C425 C412 133(2) . . ?
N421 C425 C412 120.6(18) . . ?
N431 C432 C433 125(2) . . ?
N431 C432 C422 114.1(19) . . ?
C433 C432 C422 121.3(19) . . ?
C434 C433 C432 117(2) . . ?
C433 C434 C435 121(2) . . ?
C436 C435 C434 117(2) . . ?
C435 C436 N431 124.9(17) . . ?
C435 C436 C442 121.9(18) . . ?
N431 C436 C442 113.2(16) . . ?
N442 C442 C436 114.2(15) . . ?
C444 C443 N442 107(2) . . ?
C443 C444 C445 106(2) . . ?
N441 C445 C444 113.0(18) . . ?
N441 C445 C452 115.9(16) . . ?
C444 C445 C452 131(2) . . ?
N451 C452 C453 123(2) . . ?
N451 C452 C445 116.2(17) . . ?
C453 C452 C445 121(2) . . ?
C454 C453 C452 121(2) . . ?
C453 C454 C455 114(3) . . ?
C454 C455 C456 121(3) . . ?
N451 C456 C455 125(2) . . ?
N511 C512 C513 125(3) . . ?
N511 C512 C525 112(2) . . ?
C513 C512 C525 122(3) . . ?
C512 C513 C514 119(3) . . ?
C515 C514 C513 119(3) . . ?
C514 C515 C516 114(4) . . ?
N511 C516 C515 128(3) . . ?
C524 C523 N522 105(2) . . ?
C523 C524 C525 109(3) . . ?
N521 C525 C524 109(3) . . ?
N521 C525 C512 119(2) . . ?
C524 C525 C512 131(3) . . ?
N611 C612 C613 123.8(18) . . ?
N611 C612 C625 114.8(16) . . ?
C613 C612 C625 121.4(17) . . ?
C614 C613 C612 116(2) . . ?
C613 C614 C615 122.8(19) . . ?
C616 C615 C614 114(2) . . ?
C615 C616 N611 123.7(19) . . ?
C836 C622 N622 114.4(16) 3_656 . ?
N622 C623 C624 107.7(18) . . ?
C625 C624 C623 102.2(18) . . ?
N621 C625 C624 113.3(17) . . ?
N621 C625 C612 118.4(16) . . ?
C624 C625 C612 128.0(19) . . ?
N711 C712 C713 129(2) . . ?
N711 C712 C725 115.2(16) . . ?
C713 C712 C725 116(2) . . ?
C712 C713 C714 111(2) . . ?
C715 C714 C713 121(3) . . ?
C714 C715 C716 122(2) . . ?
N711 C716 C715 120(2) . . ?
N722 C722 C732 114.5(17) . . ?
N722 C723 C724 107(2) . . ?
C723 C724 C725 107(2) . . ?
N721 C725 C724 110(2) . . ?
N721 C725 C712 115.1(18) . . ?
C724 C725 C712 135(2) . . ?
N731 C732 C733 123(2) . . ?
N731 C732 C722 117.2(18) . . ?
C733 C732 C722 120(2) . . ?
C734 C733 C732 117(2) . . ?
C735 C734 C733 118(2) . . ?
C734 C735 C736 123(3) . . ?
N731 C736 C735 120(2) . . ?
N731 C736 C742 115(2) . . ?
C735 C736 C742 125(2) . . ?
N522 C742 C736 114.5(19) 3_656 . ?
N811 C812 C813 125.9(18) . . ?
N811 C812 C825 113.7(17) . . ?
C813 C812 C825 120.5(18) . . ?
C814 C813 C812 115.1(19) . . ?
C813 C814 C815 121(2) . . ?
C816 C815 C814 118(2) . . ?
C815 C816 N811 123.9(19) . . ?
N822 C822 C832 113.2(16) . . ?
C824 C823 N822 104.4(18) . . ?
C823 C824 C825 110(2) . . ?
N821 C825 C824 109.0(17) . . ?
N821 C825 C812 119.4(16) . . ?
C824 C825 C812 131.5(18) . . ?
N831 C832 C833 126.8(19) . . ?
N831 C832 C822 114.9(19) . . ?
C833 C832 C822 117.9(19) . . ?
C832 C833 C834 115(2) . . ?
C835 C834 C833 120(2) . . ?
C834 C835 C836 119(2) . . ?
N831 C836 C835 122.1(19) . . ?
N831 C836 C622 113.8(16) . 3_656 ?
C835 C836 C622 124.2(19) . 3_656 ?
O12 Cl1 O13 110.1(10) . . ?
O12 Cl1 O14 108.1(9) . . ?
O13 Cl1 O14 109.6(9) . . ?
O12 Cl1 O11 109.1(9) . . ?
O13 Cl1 O11 109.2(9) . . ?
O14 Cl1 O11 110.7(9) . . ?
O24 Cl2 O21 111.2(16) . . ?
O24 Cl2 O22 115.0(17) . . ?
O21 Cl2 O22 106.3(12) . . ?
O24 Cl2 O23 104.8(16) . . ?
O21 Cl2 O23 111.5(10) . . ?
O22 Cl2 O23 108.1(12) . . ?
O34 Cl3 O32 111.0(10) . . ?
O34 Cl3 O31 115.8(12) . . ?
O32 Cl3 O31 106.8(10) . . ?
O34 Cl3 O33 107.1(10) . . ?
O32 Cl3 O33 110.7(10) . . ?
O31 Cl3 O33 105.2(11) . . ?
O43 Cl4 O42 107.7(16) . . ?
O43 Cl4 O44 101.6(17) . . ?
O42 Cl4 O44 108.0(16) . . ?
O43 Cl4 O41 122.7(17) . . ?
O42 Cl4 O41 111.3(11) . . ?
O44 Cl4 O41 104.3(15) . . ?
O54 Cl5 O51 115.4(16) . . ?
O54 Cl5 O52 110.5(18) . . ?
O51 Cl5 O52 112.1(13) . . ?
O54 Cl5 O53 104.8(16) . . ?
O51 Cl5 O53 103.0(14) . . ?
O52 Cl5 O53 110.5(14) . . ?
O62 Cl6 O62 179.998(5) . 3_656 ?
O62 Cl6 O63 112.3(15) . . ?
O62 Cl6 O63 67.7(15) 3_656 . ?
O62 Cl6 O63 67.7(15) . 3_656 ?
O62 Cl6 O63 112.3(15) 3_656 3_656 ?
O63 Cl6 O63 179.997(6) . 3_656 ?
O62 Cl6 O61 73.0(16) . 3_656 ?
O62 Cl6 O61 107.0(16) 3_656 3_656 ?
O63 Cl6 O61 58.3(14) . 3_656 ?
O63 Cl6 O61 121.7(14) 3_656 3_656 ?
O62 Cl6 O61 107.0(16) . . ?
O62 Cl6 O61 73.0(16) 3_656 . ?
O63 Cl6 O61 121.7(14) . . ?
O63 Cl6 O61 58.3(14) 3_656 . ?
O61 Cl6 O61 179.997(12) 3_656 . ?
O62 Cl6 O64 103.5(16) . 3_656 ?
O62 Cl6 O64 76.5(16) 3_656 3_656 ?
O63 Cl6 O64 108.7(15) . 3_656 ?
O63 Cl6 O64 71.3(15) 3_656 3_656 ?
O61 Cl6 O64 78.4(16) 3_656 3_656 ?
O61 Cl6 O64 101.6(16) . 3_656 ?
O62 Cl6 O64 76.5(16) . . ?
O62 Cl6 O64 103.5(16) 3_656 . ?
O63 Cl6 O64 71.3(15) . . ?
O63 Cl6 O64 108.7(15) 3_656 . ?
O61 Cl6 O64 101.6(16) 3_656 . ?
O61 Cl6 O64 78.4(16) . . ?
O64 Cl6 O64 180(2) 3_656 . ?
O72 Cl7 O73 137(2) . . ?
O72 Cl7 O74 94.7(19) . . ?
O73 Cl7 O74 89.7(19) . . ?
O72 Cl7 O71 114.4(15) . . ?
O73 Cl7 O71 105.8(16) . . ?
O74 Cl7 O71 103.6(17) . . ?
O82 Cl8 O81 114(2) . 4 ?
O82 Cl8 O81 114(2) . . ?
O81 Cl8 O81 113(3) 4 . ?
O82 Cl8 O83 105(4) . . ?
O81 Cl8 O83 105(2) 4 . ?
O81 Cl8 O83 105(2) . . ?
O93 Cl9 O91 105(3) . . ?
O93 Cl9 O94 103(4) . . ?
O91 Cl9 O94 107(3) . . ?
O93 Cl9 O92 168(4) . . ?
O91 Cl9 O92 87(3) . . ?
O94 Cl9 O92 76(3) . . ?
Cl6 O61 O62 52.6(14) . 3_656 ?
Cl6 O62 O61 54.4(15) . 3_656 ?
Cl6 O63 O64 57.2(15) . . ?
Cl6 O64 O63 51.5(14) . . ?
Cl9 O92 O94 51(2) . . ?
Cl9 O94 O92 53(2) . . ?

loop_
_geom_bond_atom_site_label_1
_geom_bond_atom_site_label_2
_geom_bond_distance
_geom_bond_site_symmetry_2
_geom_bond_publ_flag
Zn1 N351 2.126(14) . ?
Zn1 N611 2.127(15) . ?
Zn1 N341 2.145(14) . ?
Zn1 N151 2.183(17) . ?
Zn1 N141 2.188(16) . ?
Zn1 N621 2.196(15) . ?
Zn2 N311 2.123(14) . ?
Zn2 N721 2.133(15) . ?
Zn2 N411 2.174(15) . ?
Zn2 N321 2.181(14) . ?
Zn2 N711 2.184(14) . ?
Zn2 N421 2.217(17) . ?
Zn3 N451 2.126(17) . ?
Zn3 N441 2.130(15) . ?
Zn3 N821 2.150(15) . ?
Zn3 N811 2.161(14) . ?
Zn3 N251 2.166(16) . ?
Zn3 N241 2.216(18) . ?
Zn4 N511 2.100(17) . ?
Zn4 N211 2.126(15) . ?
Zn4 N111 2.128(19) . ?
Zn4 N221 2.136(15) . ?
Zn4 N521 2.191(17) . ?
Zn4 N121 2.199(15) . ?
N111 C112 1.29(3) . ?
N111 C116 1.32(3) . ?
N121 N122 1.345(19) . ?
N121 C125 1.35(2) . ?
N122 C123 1.32(2) . ?
N122 C122 1.42(2) . ?
N131 C132 1.34(2) . ?
N131 C136 1.40(2) . ?
N141 N142 1.343(19) . ?
N141 C145 1.35(2) . ?
N142 C147 1.37(2) . ?
N142 C142 1.42(2) . ?
N151 C152 1.32(2) . ?
N151 C156 1.33(2) . ?
N211 C212 1.29(2) . ?
N211 C216 1.38(2) . ?
N221 N222 1.377(18) . ?
N221 C225 1.41(2) . ?
N222 C223 1.35(2) . ?
N222 C222 1.387(19) . ?
N231 C236 1.30(2) . ?
N231 C232 1.33(2) . ?
N241 C245 1.33(2) . ?
N241 N242 1.33(2) . ?
N242 C243 1.34(2) . ?
N242 C242 1.43(2) . ?
N251 C256 1.37(3) . ?
N251 C252 1.37(3) . ?
N311 C316 1.34(2) . ?
N311 C312 1.35(2) . ?
N321 C325 1.330(19) . ?
N321 N322 1.363(17) . ?
N322 C323 1.36(2) . ?
N322 C322 1.45(2) . ?
N331 C336 1.31(2) . ?
N331 C332 1.38(2) . ?
N341 C345 1.36(2) . ?
N341 N342 1.375(18) . ?
N342 C343 1.34(2) . ?
N342 C342 1.48(2) . ?
N351 C356 1.32(2) . ?
N351 C352 1.33(2) . ?
N411 C412 1.33(2) . ?
N411 C416 1.35(2) . ?
N421 N422 1.321(19) . ?
N421 C425 1.41(2) . ?
N422 C423 1.39(2) . ?
N422 C422 1.47(2) . ?
N431 C432 1.35(2) . ?
N431 C436 1.35(2) . ?
N441 N442 1.35(2) . ?
N441 C445 1.37(2) . ?
N442 C443 1.41(2) . ?
N442 C442 1.46(2) . ?
N451 C456 1.28(2) . ?
N451 C452 1.35(2) . ?
N511 C516 1.31(3) . ?
N511 C512 1.35(2) . ?
N521 N522 1.35(2) . ?
N521 C525 1.37(3) . ?
N522 C523 1.41(2) . ?
N522 C742 1.45(3) 3_656 ?
N611 C612 1.30(2) . ?
N611 C616 1.38(2) . ?
N621 C625 1.32(2) . ?
N621 N622 1.349(19) . ?
N622 C623 1.29(2) . ?
N622 C622 1.52(2) . ?
N711 C716 1.32(2) . ?
N711 C712 1.34(2) . ?
N721 C725 1.38(2) . ?
N721 N722 1.40(2) . ?
N722 C723 1.32(3) . ?
N722 C722 1.42(2) . ?
N731 C736 1.33(2) . ?
N731 C732 1.33(2) . ?
N811 C812 1.34(2) . ?
N811 C816 1.36(2) . ?
N821 C825 1.339(19) . ?
N821 N822 1.37(2) . ?
N822 C823 1.41(2) . ?
N822 C822 1.46(2) . ?
N831 C832 1.32(2) . ?
N831 C836 1.34(2) . ?
C112 C113 1.50(3) . ?
C112 C125 1.49(3) . ?
C113 C114 1.25(6) . ?
C114 C115 1.50(7) . ?
C115 C116 1.50(5) . ?
C122 C132 1.52(2) . ?
C123 C124 1.35(3) . ?
C124 C125 1.50(3) . ?
C132 C133 1.42(2) . ?
C133 C134 1.36(2) . ?
C134 C135 1.41(3) . ?
C135 C136 1.32(3) . ?
C136 C142 1.52(3) . ?
C144 C147 1.31(3) . ?
C144 C145 1.44(3) . ?
C145 C152 1.44(3) . ?
C152 C153 1.36(3) . ?
C153 C154 1.34(3) . ?
C154 C155 1.39(4) . ?
C155 C156 1.45(3) . ?
C212 C213 1.36(3) . ?
C212 C225 1.50(3) . ?
C213 C214 1.41(3) . ?
C214 C215 1.42(3) . ?
C215 C216 1.39(3) . ?
C222 C232 1.48(2) . ?
C223 C224 1.33(2) . ?
C224 C225 1.36(2) . ?
C232 C233 1.39(2) . ?
C233 C234 1.34(3) . ?
C234 C235 1.47(3) . ?
C235 C236 1.31(3) . ?
C236 C242 1.51(3) . ?
C243 C244 1.40(4) . ?
C244 C245 1.35(3) . ?
C245 C252 1.47(3) . ?
C252 C253 1.39(3) . ?
C253 C254 1.42(5) . ?
C254 C255 1.39(5) . ?
C255 C256 1.36(3) . ?
C312 C313 1.35(2) . ?
C312 C325 1.45(2) . ?
C313 C314 1.40(2) . ?
C314 C315 1.32(3) . ?
C315 C316 1.33(3) . ?
C322 C332 1.51(3) . ?
C323 C324 1.41(2) . ?
C324 C325 1.49(2) . ?
C332 C333 1.40(2) . ?
C333 C334 1.33(3) . ?
C334 C335 1.36(3) . ?
C335 C336 1.38(3) . ?
C336 C342 1.48(2) . ?
C343 C344 1.42(3) . ?
C344 C345 1.42(3) . ?
C345 C352 1.49(3) . ?
C352 C353 1.41(3) . ?
C353 C354 1.42(3) . ?
C355 C354 1.35(3) . ?
C355 C356 1.45(3) . ?
C412 C413 1.40(3) . ?
C412 C425 1.41(3) . ?
C413 C414 1.37(3) . ?
C414 C415 1.30(3) . ?
C415 C416 1.32(3) . ?
C422 C432 1.53(3) . ?
C423 C424 1.29(3) . ?
C424 C425 1.39(3) . ?
C432 C433 1.38(3) . ?
C433 C434 1.34(3) . ?
C434 C435 1.39(2) . ?
C435 C436 1.35(2) . ?
C436 C442 1.53(2) . ?
C443 C444 1.31(3) . ?
C444 C445 1.37(3) . ?
C445 C452 1.43(3) . ?
C452 C453 1.42(3) . ?
C453 C454 1.38(3) . ?
C454 C455 1.40(3) . ?
C455 C456 1.41(3) . ?
C512 C513 1.39(3) . ?
C512 C525 1.50(3) . ?
C513 C514 1.42(4) . ?
C514 C515 1.41(5) . ?
C515 C516 1.47(4) . ?
C523 C524 1.37(3) . ?
C524 C525 1.38(3) . ?
C612 C613 1.37(2) . ?
C612 C625 1.46(2) . ?
C613 C614 1.36(3) . ?
C614 C615 1.44(3) . ?
C615 C616 1.35(2) . ?
C622 C836 1.50(3) 3_656 ?
C623 C624 1.41(3) . ?
C624 C625 1.37(3) . ?
C712 C713 1.37(3) . ?
C712 C725 1.53(3) . ?
C713 C714 1.43(3) . ?
C714 C715 1.33(3) . ?
C715 C716 1.38(3) . ?
C722 C732 1.50(3) . ?
C723 C724 1.36(3) . ?
C724 C725 1.40(3) . ?
C732 C733 1.41(3) . ?
C733 C734 1.41(3) . ?
C734 C735 1.34(3) . ?
C735 C736 1.38(3) . ?
C736 C742 1.46(3) . ?
C742 N522 1.45(3) 3_656 ?
C812 C813 1.38(2) . ?
C812 C825 1.50(3) . ?
C813 C814 1.33(3) . ?
C814 C815 1.44(3) . ?
C815 C816 1.30(2) . ?
C822 C832 1.54(3) . ?
C823 C824 1.33(3) . ?
C824 C825 1.39(2) . ?
C832 C833 1.36(3) . ?
C833 C834 1.39(3) . ?
C834 C835 1.36(3) . ?
C835 C836 1.38(3) . ?
C836 C622 1.50(3) 3_656 ?
Cl1 O12 1.419(13) . ?
Cl1 O13 1.430(15) . ?
Cl1 O14 1.435(14) . ?
Cl1 O11 1.450(14) . ?
Cl2 O24 1.31(3) . ?
Cl2 O21 1.362(16) . ?
Cl2 O22 1.40(2) . ?
Cl2 O23 1.408(15) . ?
Cl3 O34 1.372(18) . ?
Cl3 O32 1.407(14) . ?
Cl3 O31 1.44(2) . ?
Cl3 O33 1.441(18) . ?
Cl4 O43 1.33(3) . ?
Cl4 O42 1.409(19) . ?
Cl4 O44 1.48(3) . ?
Cl4 O41 1.483(19) . ?
Cl5 O54 1.29(3) . ?
Cl5 O51 1.379(19) . ?
Cl5 O52 1.38(2) . ?
Cl5 O53 1.55(2) . ?
Cl6 O62 1.41(3) . ?
Cl6 O62 1.41(3) 3_656 ?
Cl6 O63 1.42(3) . ?
Cl6 O63 1.42(3) 3_656 ?
Cl6 O61 1.45(3) 3_656 ?
Cl6 O61 1.45(3) . ?
Cl6 O64 1.53(3) 3_656 ?
Cl6 O64 1.53(3) . ?
Cl7 O72 1.35(3) . ?
Cl7 O73 1.36(3) . ?
Cl7 O74 1.46(4) . ?
Cl7 O71 1.490(16) . ?
Cl8 O82 1.33(7) . ?
Cl8 O81 1.50(4) 4 ?
Cl8 O81 1.50(4) . ?
Cl8 O83 1.63(7) . ?
Cl9 O93 1.29(5) . ?
Cl9 O91 1.30(3) . ?
Cl9 O94 1.36(5) . ?
Cl9 O92 1.40(5) . ?
O61 O62 1.70(4) 3_656 ?
O62 O61 1.70(4) 3_656 ?
O63 O64 1.72(4) . ?
O92 O94 1.70(7) . ?
